data_4022594
loop_
_publ_author_name
'Benjamin T. King'
'Ji\<r\'i Kroul\'ik'
'Charles R. Robertson'
'Pawel Rempala'
'Cameron L. Hilton'
'Justin D. Korinek'
'Lisa M. Gortari'

_publ_contact_author_address
;
Department of Chemistry
University of Nevada, Reno
Reno, NV 89557
;
_publ_contact_author_email king@chem.unr.edu
_publ_contact_author_name 'Professor Benjamin T. King'
_publ_contact_author_phone 775-784-1736
_publ_section_title
;
 Controlling the Scholl Reaction
;
_journal_name_full 'Journal of Organic Chemistry'
_journal_page_first 2279
_journal_page_last 2288
_journal_paper_doi 10.1021/jo061515x
_journal_volume 72
_journal_year 2007
_chemical_formula_sum 'C52 H54'
_chemical_formula_weight 678.95
_chemical_name_common 'Compound 15'
_chemical_name_systematic
; 
 2,11-di-tert-butyltriphenylene-6,6'dimer 
;
_space_group_IT_number 15
_symmetry_cell_setting monoclinic
_symmetry_space_group_name_Hall '-C 2yc'
_symmetry_space_group_name_H-M 'C 1 2/c 1'
_atom_sites_solution_hydrogens geom
_atom_sites_solution_primary direct
_atom_sites_solution_secondary difmap
_audit_creation_method SHELXL-97
_cell_angle_alpha 90.00
_cell_angle_beta 95.801(2)
_cell_angle_gamma 90.00
_cell_formula_units_Z 8
_cell_length_a 46.614(4)
_cell_length_b 19.4909(17)
_cell_length_c 8.7318(8)
_cell_measurement_reflns_used 7854
_cell_measurement_temperature 100(2)
_cell_measurement_theta_max 32.24
_cell_measurement_theta_min 2.27
_cell_volume 7892.6(12)
_computing_cell_refinement 'Bruker SMART'
_computing_data_collection 'Bruker SMART'
_computing_data_reduction 'Bruker SAINT'
_computing_molecular_graphics 'Bruker SHELXTL'
_computing_publication_material 'Bruker SHELXTL'
_computing_structure_refinement 'SHELXL-97 (Sheldrick, 1997)'
_computing_structure_solution 'SHELXS-97 (Sheldrick, 1990)'
_diffrn_ambient_temperature 100(2)
_diffrn_measured_fraction_theta_full 0.996
_diffrn_measured_fraction_theta_max 0.996
_diffrn_measurement_device_type 'CCD area detector'
_diffrn_measurement_method 'phi and omega scans'
_diffrn_radiation_monochromator graphite
_diffrn_radiation_source 'fine-focus sealed tube'
_diffrn_radiation_type MoK\a
_diffrn_radiation_wavelength 0.71073
_diffrn_reflns_av_R_equivalents 0.0496
_diffrn_reflns_av_sigmaI/netI 0.0341
_diffrn_reflns_limit_h_max 50
_diffrn_reflns_limit_h_min -50
_diffrn_reflns_limit_k_max 20
_diffrn_reflns_limit_k_min -20
_diffrn_reflns_limit_l_max 9
_diffrn_reflns_limit_l_min -9
_diffrn_reflns_number 32292
_diffrn_reflns_theta_full 22.50
_diffrn_reflns_theta_max 22.50
_diffrn_reflns_theta_min 1.68
_exptl_absorpt_coefficient_mu 0.064
_exptl_absorpt_correction_T_max 0.9917
_exptl_absorpt_correction_T_min 0.9566
_exptl_absorpt_correction_type multi-scan
_exptl_absorpt_process_details 'SADABS V2.10 (Sheldrick, G.M., 2003)'
_exptl_crystal_colour colorless
_exptl_crystal_density_diffrn 1.143
_exptl_crystal_density_method 'not measured'
_exptl_crystal_description needle
_exptl_crystal_F_000 2928
_exptl_crystal_size_max 0.70
_exptl_crystal_size_mid 0.13
_exptl_crystal_size_min 0.13
_refine_diff_density_max 0.554
_refine_diff_density_min -0.377
_refine_diff_density_rms 0.083
_refine_ls_extinction_method none
_refine_ls_goodness_of_fit_ref 1.077
_refine_ls_hydrogen_treatment constr
_refine_ls_matrix_type full
_refine_ls_number_parameters 542
_refine_ls_number_reflns 5147
_refine_ls_number_restraints 0
_refine_ls_restrained_S_all 1.077
_refine_ls_R_factor_all 0.1116
_refine_ls_R_factor_gt 0.1006
_refine_ls_shift/su_max 0.000
_refine_ls_shift/su_mean 0.000
_refine_ls_structure_factor_coef Fsqd
_refine_ls_weighting_details 'calc w=1/[\s^2^(Fo^2^)+(0.0584P)^2^+127.1501P] where P=(Fo^2^+2Fc^2^)/3'
_refine_ls_weighting_scheme calc
_refine_ls_wR_factor_gt 0.2843
_refine_ls_wR_factor_ref 0.2875
_reflns_number_gt 4304
_reflns_number_total 5147
_reflns_threshold_expression >2sigma(I)
_cod_data_source_file jo061515xsi20061205_025558.cif
_cod_data_source_block ch40mon
_cod_depositor_comments
;
The following automatic conversions were performed:
'_symmetry_cell_setting' value 'Monoclinic' changed to 'monoclinic'
according to '/home/saulius/struct/CIF-dictionaries/cif_core.dic'
dictionary named 'cif_core.dic' version 2.4.1 from 2010-06-29.

Automatic conversion script
Id: cif_fix_enum 1527 2010-12-29 10:47:43Z saulius 
;
_cod_original_sg_symbol_H-M 'C 2/c'
_cod_database_code 4022594

loop_
_symmetry_equiv_pos_as_xyz
'x, y, z'
'-x, y, -z+1/2'
'x+1/2, y+1/2, z'
'-x+1/2, y+1/2, -z+1/2'
'-x, -y, -z'
'x, -y, z-1/2'
'-x+1/2, -y+1/2, -z'
'x+1/2, -y+1/2, z-1/2'

loop_
_atom_site_label
_atom_site_type_symbol
_atom_site_fract_x
_atom_site_fract_y
_atom_site_fract_z
_atom_site_U_iso_or_equiv
_atom_site_adp_type
_atom_site_occupancy
_atom_site_symmetry_multiplicity
_atom_site_calc_flag
_atom_site_refinement_flags
_atom_site_disorder_assembly
_atom_site_disorder_group
C1 C 0.91799(13) 0.0705(3) -0.0319(7) 0.0289(14) Uani 1 1 d . A 1
H1A H 0.8985 0.0748 -0.0108 0.035 Uiso 1 1 calc R A 1
C2 C 0.92914(13) 0.0055(3) -0.0547(7) 0.0287(15) Uani 1 1 d . A 1
C3 C 0.95764(14) 0.0006(3) -0.0932(8) 0.0350(16) Uani 1 1 d . A 1
H3A H 0.9651 -0.0427 -0.1197 0.042 Uiso 1 1 calc R A 1
C4 C 0.97474(14) 0.0577(3) -0.0928(8) 0.0375(16) Uani 1 1 d . A 1
H4A H 0.9942 0.0524 -0.1133 0.045 Uiso 1 1 calc R A 1
C5 C 1.01303(14) 0.1799(3) -0.0553(8) 0.0405(17) Uani 1 1 d . A 1
H5A H 1.0215 0.1363 -0.0706 0.049 Uiso 1 1 calc R A 1
C6 C 1.03031(14) 0.2364(3) -0.0382(8) 0.0396(17) Uani 1 1 d . A 1
H6A H 1.0505 0.2315 -0.0430 0.047 Uiso 1 1 calc R A 1
C7 C 1.01902(14) 0.3016(3) -0.0138(8) 0.0358(16) Uani 1 1 d . A 1
C8 C 0.98959(14) 0.3065(3) -0.0110(7) 0.0335(15) Uani 1 1 d . A 1
H8A H 0.9814 0.3503 0.0042 0.040 Uiso 1 1 calc R A 1
C9 C 0.92622(13) 0.3229(3) -0.0365(7) 0.0300(15) Uani 1 1 d . A 1
H9A H 0.9380 0.3627 -0.0371 0.036 Uiso 1 1 calc R A 1
C10 C 0.89703(14) 0.3313(3) -0.0419(7) 0.0326(15) Uani 1 1 d . A 1
C11 C 0.87991(14) 0.2720(3) -0.0384(7) 0.0358(16) Uani 1 1 d . A 1
H11A H 0.8596 0.2763 -0.0407 0.043 Uiso 1 1 calc R A 1
C12 C 0.89223(13) 0.2082(3) -0.0317(7) 0.0333(15) Uani 1 1 d . A 1
H12A H 0.8802 0.1690 -0.0274 0.040 Uiso 1 1 calc R A 1
C13 C 0.93489(13) 0.1304(3) -0.0392(7) 0.0280(14) Uani 1 1 d . A 1
C14 C 0.96462(13) 0.1240(3) -0.0635(7) 0.0336(15) Uani 1 1 d . A 1
C15 C 0.98297(13) 0.1846(3) -0.0507(7) 0.0314(15) Uani 1 1 d . A 1
C16 C 0.97117(13) 0.2493(3) -0.0297(7) 0.0291(14) Uani 1 1 d . A 1
C17 C 0.93976(13) 0.2574(3) -0.0300(7) 0.0320(15) Uani 1 1 d . A 1
C18 C 0.92208(13) 0.1989(3) -0.0310(7) 0.0287(14) Uani 1 1 d . A 1
C19 C 0.89045(13) -0.0559(3) 0.0645(7) 0.0294(15) Uani 1 1 d . A 1
H19A H 0.8893 -0.0169 0.1289 0.035 Uiso 1 1 calc R A 1
C20 C 0.91068(12) -0.0563(3) -0.0401(7) 0.0269(14) Uani 1 1 d . A 1
C21 C 0.91264(13) -0.1133(3) -0.1320(7) 0.0328(15) Uani 1 1 d . A 1
H21A H 0.9267 -0.1144 -0.2036 0.039 Uiso 1 1 calc R A 1
C22 C 0.89444(13) -0.1690(3) -0.1215(7) 0.0338(15) Uani 1 1 d . A 1
H22A H 0.8961 -0.2076 -0.1864 0.041 Uiso 1 1 calc R A 1
C23 C 0.85279(13) -0.2823(3) -0.1097(7) 0.0322(15) Uani 1 1 d . A 1
H23A H 0.8677 -0.2866 -0.1758 0.039 Uiso 1 1 calc R A 1
C24 C 0.83167(14) -0.3318(3) -0.1132(7) 0.0342(16) Uani 1 1 d . A 1
H24A H 0.8323 -0.3693 -0.1823 0.041 Uiso 1 1 calc R A 1
C25 C 0.80946(14) -0.3283(3) -0.0183(7) 0.0328(15) Uani 1 1 d . A 1
C26 C 0.80990(13) -0.2741(3) 0.0836(7) 0.0307(15) Uani 1 1 d . A 1
H26A H 0.7951 -0.2712 0.1506 0.037 Uiso 1 1 calc R A 1
C27 C 0.81337(13) -0.1667(3) 0.3223(7) 0.0297(15) Uani 1 1 d . A 1
H27A H 0.8010 -0.2050 0.3299 0.036 Uiso 1 1 calc R A 1
C28 C 0.81279(13) -0.1150(3) 0.4294(7) 0.0296(15) Uani 1 1 d . A 1
C29 C 0.83115(13) -0.0584(3) 0.4126(7) 0.0288(14) Uani 1 1 d . A 1
H29A H 0.8312 -0.0212 0.4829 0.035 Uiso 1 1 calc R A 1
C30 C 0.84878(13) -0.0561(3) 0.2982(7) 0.0298(15) Uani 1 1 d . A 1
H30A H 0.8605 -0.0167 0.2895 0.036 Uiso 1 1 calc R A 1
C31 C 0.87129(13) -0.1113(3) 0.0797(7) 0.0271(14) Uani 1 1 d . A 1
C32 C 0.87347(13) -0.1692(3) -0.0157(7) 0.0309(15) Uani 1 1 d . A 1
C33 C 0.85284(12) -0.2254(3) -0.0101(7) 0.0278(14) Uani 1 1 d . A 1
C34 C 0.83136(13) -0.2227(3) 0.0928(7) 0.0263(14) Uani 1 1 d . A 1
C35 C 0.83121(12) -0.1660(3) 0.2027(7) 0.0272(14) Uani 1 1 d . A 1
C36 C 0.85033(13) -0.1102(3) 0.1915(7) 0.0281(14) Uani 1 1 d . A 1
C37 C 1.03906(14) 0.3644(3) 0.0082(8) 0.0395(17) Uani 1 1 d . . .
C38 C 0.88230(14) 0.4020(3) -0.0614(8) 0.0349(15) Uani 1 1 d . A 1
C39 C 0.90432(16) 0.4613(3) -0.0513(10) 0.052(2) Uani 1 1 d . A 1
H39A H 0.9155 0.4608 0.0501 0.078 Uiso 1 1 calc R A 1
H39B H 0.8941 0.5051 -0.0661 0.078 Uiso 1 1 calc R A 1
H39C H 0.9174 0.4556 -0.1315 0.078 Uiso 1 1 calc R A 1
C40 C 0.86254(17) 0.4114(4) 0.0673(9) 0.052(2) Uani 1 1 d . A 1
H40A H 0.8478 0.3753 0.0599 0.078 Uiso 1 1 calc R A 1
H40B H 0.8531 0.4564 0.0566 0.078 Uiso 1 1 calc R A 1
H40C H 0.8740 0.4086 0.1675 0.078 Uiso 1 1 calc R A 1
C41 C 0.86499(17) 0.4048(4) -0.2170(9) 0.051(2) Uani 1 1 d . A 1
H41A H 0.8505 0.3682 -0.2242 0.076 Uiso 1 1 calc R A 1
H41B H 0.8779 0.3986 -0.2979 0.076 Uiso 1 1 calc R A 1
H41C H 0.8554 0.4494 -0.2300 0.076 Uiso 1 1 calc R A 1
C42 C 0.78503(14) -0.3819(3) -0.0303(8) 0.0369(16) Uani 1 1 d . . .
C43 C 0.79475(14) -0.1180(3) 0.5671(7) 0.0326(15) Uani 1 1 d . A 1
C44 C 0.77498(16) -0.1802(4) 0.5615(9) 0.050(2) Uani 1 1 d . A 1
H44A H 0.7611 -0.1777 0.4696 0.075 Uiso 1 1 calc R A 1
H44B H 0.7646 -0.1810 0.6537 0.075 Uiso 1 1 calc R A 1
H44C H 0.7865 -0.2222 0.5578 0.075 Uiso 1 1 calc R A 1
C45 C 0.81538(16) -0.1230(4) 0.7151(8) 0.0452(18) Uani 1 1 d . A 1
H45A H 0.8042 -0.1250 0.8042 0.068 Uiso 1 1 calc R A 1
H45B H 0.8280 -0.0826 0.7238 0.068 Uiso 1 1 calc R A 1
H45C H 0.8272 -0.1645 0.7119 0.068 Uiso 1 1 calc R A 1
C46 C 0.77695(16) -0.0527(4) 0.5719(9) 0.0492(19) Uani 1 1 d . A 1
H46A H 0.7634 -0.0497 0.4788 0.074 Uiso 1 1 calc R A 1
H46B H 0.7898 -0.0128 0.5773 0.074 Uiso 1 1 calc R A 1
H46C H 0.7662 -0.0535 0.6627 0.074 Uiso 1 1 calc R A 1
C104 C 0.7692(3) -0.3765(7) -0.1931(16) 0.045(4) Uani 0.512(12) 1 d P A 3
H10A H 0.7610 -0.3304 -0.2084 0.067 Uiso 0.512(12) 1 calc PR A 3
H10B H 0.7536 -0.4106 -0.2051 0.067 Uiso 0.512(12) 1 calc PR A 3
H10C H 0.7828 -0.3851 -0.2694 0.067 Uiso 0.512(12) 1 calc PR A 3
C105 C 0.7993(3) -0.4550(6) -0.0159(18) 0.044(4) Uani 0.512(12) 1 d P A 3
H10D H 0.8091 -0.4609 0.0881 0.065 Uiso 0.512(12) 1 calc PR A 3
H10E H 0.8134 -0.4594 -0.0913 0.065 Uiso 0.512(12) 1 calc PR A 3
H10F H 0.7844 -0.4903 -0.0354 0.065 Uiso 0.512(12) 1 calc PR A 3
C106 C 0.7644(3) -0.3740(7) 0.0860(18) 0.046(4) Uani 0.512(12) 1 d P A 3
H10G H 0.7543 -0.3301 0.0705 0.069 Uiso 0.512(12) 1 calc PR A 3
H10H H 0.7749 -0.3751 0.1892 0.069 Uiso 0.512(12) 1 calc PR A 3
H10I H 0.7504 -0.4116 0.0756 0.069 Uiso 0.512(12) 1 calc PR A 3
C200 C 1.0329(3) 0.4121(6) -0.1252(14) 0.056(4) Uani 0.643(13) 1 d P A 2
H20A H 1.0341 0.3869 -0.2215 0.085 Uiso 0.643(13) 1 calc PR A 2
H20B H 1.0471 0.4494 -0.1176 0.085 Uiso 0.643(13) 1 calc PR A 2
H20C H 1.0135 0.4313 -0.1240 0.085 Uiso 0.643(13) 1 calc PR A 2
C201 C 1.0358(4) 0.3968(8) 0.1581(15) 0.076(6) Uani 0.643(13) 1 d P A 2
H20D H 1.0409 0.3637 0.2409 0.113 Uiso 0.643(13) 1 calc PR A 2
H20E H 1.0157 0.4114 0.1612 0.113 Uiso 0.643(13) 1 calc PR A 2
H20F H 1.0485 0.4368 0.1719 0.113 Uiso 0.643(13) 1 calc PR A 2
C202 C 1.0720(3) 0.3426(7) 0.008(2) 0.082(6) Uani 0.643(13) 1 d P A 2
H20G H 1.0746 0.3176 -0.0874 0.123 Uiso 0.643(13) 1 calc PR A 2
H20H H 1.0776 0.3131 0.0965 0.123 Uiso 0.643(13) 1 calc PR A 2
H20I H 1.0842 0.3837 0.0136 0.123 Uiso 0.643(13) 1 calc PR A 2
C101 C 0.7553(3) -0.3437(8) -0.053(2) 0.055(5) Uani 0.488(12) 1 d P A 2
H10J H 0.7551 -0.3128 -0.1419 0.083 Uiso 0.488(12) 1 calc PR A 2
H10K H 0.7526 -0.3171 0.0393 0.083 Uiso 0.488(12) 1 calc PR A 2
H10L H 0.7398 -0.3774 -0.0717 0.083 Uiso 0.488(12) 1 calc PR A 2
C102 C 0.7869(4) -0.4320(9) -0.156(2) 0.063(6) Uani 0.488(12) 1 d P A 2
H10M H 0.7866 -0.4077 -0.2543 0.094 Uiso 0.488(12) 1 calc PR A 2
H10N H 0.7705 -0.4637 -0.1595 0.094 Uiso 0.488(12) 1 calc PR A 2
H10O H 0.8050 -0.4580 -0.1374 0.094 Uiso 0.488(12) 1 calc PR A 2
C103 C 0.7859(3) -0.4190(8) 0.1276(19) 0.055(5) Uani 0.488(12) 1 d P A 2
H10P H 0.7847 -0.3851 0.2094 0.082 Uiso 0.488(12) 1 calc PR A 2
H10Q H 0.8041 -0.4446 0.1468 0.082 Uiso 0.488(12) 1 calc PR A 2
H10R H 0.7696 -0.4509 0.1263 0.082 Uiso 0.488(12) 1 calc PR A 2
C203 C 1.0204(4) 0.4346(9) 0.028(3) 0.043(6) Uani 0.357(13) 1 d P A 3
H20J H 0.9998 0.4233 0.0225 0.065 Uiso 0.357(13) 1 calc PR A 3
H20K H 1.0237 0.4669 -0.0545 0.065 Uiso 0.357(13) 1 calc PR A 3
H20L H 1.0265 0.4556 0.1280 0.065 Uiso 0.357(13) 1 calc PR A 3
C204 C 1.0584(5) 0.3565(10) 0.156(2) 0.044(6) Uani 0.357(13) 1 d P A 3
H20M H 1.0712 0.3169 0.1474 0.066 Uiso 0.357(13) 1 calc PR A 3
H20N H 1.0467 0.3494 0.2412 0.066 Uiso 0.357(13) 1 calc PR A 3
H20O H 1.0701 0.3981 0.1744 0.066 Uiso 0.357(13) 1 calc PR A 3
C205 C 1.0537(4) 0.3757(10) -0.127(2) 0.033(5) Uani 0.357(13) 1 d P A 3
H20P H 1.0623 0.3325 -0.1573 0.050 Uiso 0.357(13) 1 calc PR A 3
H20Q H 1.0689 0.4100 -0.1042 0.050 Uiso 0.357(13) 1 calc PR A 3
H20R H 1.0399 0.3922 -0.2107 0.050 Uiso 0.357(13) 1 calc PR A 3

loop_
_atom_site_aniso_label
_atom_site_aniso_U_11
_atom_site_aniso_U_22
_atom_site_aniso_U_33
_atom_site_aniso_U_23
_atom_site_aniso_U_13
_atom_site_aniso_U_12
C1 0.026(3) 0.026(3) 0.033(3) -0.001(3) 0.000(3) 0.000(3)
C2 0.027(3) 0.022(3) 0.035(4) 0.003(3) -0.004(3) -0.004(3)
C3 0.035(4) 0.026(4) 0.046(4) 0.001(3) 0.015(3) -0.003(3)
C4 0.034(4) 0.037(4) 0.044(4) 0.002(3) 0.014(3) -0.004(3)
C5 0.040(4) 0.029(4) 0.053(4) 0.008(3) 0.005(3) -0.005(3)
C6 0.027(4) 0.039(4) 0.051(4) 0.011(3) 0.001(3) -0.013(3)
C7 0.039(4) 0.029(4) 0.038(4) 0.009(3) -0.001(3) -0.016(3)
C8 0.044(4) 0.023(3) 0.033(4) 0.001(3) 0.001(3) -0.006(3)
C9 0.033(4) 0.020(3) 0.036(4) 0.002(3) 0.002(3) -0.008(3)
C10 0.043(4) 0.022(3) 0.033(4) -0.001(3) 0.003(3) -0.002(3)
C11 0.038(4) 0.025(4) 0.043(4) 0.000(3) 0.002(3) -0.005(3)
C12 0.034(4) 0.024(4) 0.041(4) 0.003(3) 0.002(3) -0.009(3)
C13 0.027(3) 0.025(3) 0.031(3) -0.001(3) 0.001(3) -0.002(3)
C14 0.032(4) 0.029(4) 0.038(4) 0.005(3) 0.001(3) -0.006(3)
C15 0.030(4) 0.027(4) 0.038(4) 0.006(3) 0.005(3) -0.007(3)
C16 0.030(3) 0.028(3) 0.029(3) 0.002(3) 0.003(3) -0.006(3)
C17 0.035(4) 0.026(3) 0.034(4) 0.004(3) -0.001(3) -0.009(3)
C18 0.031(4) 0.021(3) 0.033(4) 0.002(3) 0.000(3) -0.005(3)
C19 0.034(4) 0.020(3) 0.033(4) 0.000(3) 0.000(3) 0.003(3)
C20 0.025(3) 0.020(3) 0.035(4) 0.003(3) 0.002(3) -0.005(3)
C21 0.032(4) 0.032(4) 0.036(4) 0.001(3) 0.011(3) -0.004(3)
C22 0.033(4) 0.029(4) 0.040(4) -0.004(3) 0.006(3) -0.002(3)
C23 0.031(4) 0.025(3) 0.043(4) -0.002(3) 0.014(3) -0.004(3)
C24 0.040(4) 0.025(3) 0.038(4) -0.008(3) 0.006(3) -0.006(3)
C25 0.037(4) 0.025(3) 0.036(4) 0.000(3) 0.000(3) -0.001(3)
C26 0.031(3) 0.029(3) 0.032(4) 0.001(3) 0.004(3) -0.001(3)
C27 0.026(3) 0.023(3) 0.039(4) 0.001(3) -0.001(3) -0.001(3)
C28 0.026(3) 0.021(3) 0.041(4) 0.002(3) -0.004(3) 0.002(3)
C29 0.032(3) 0.018(3) 0.036(4) 0.000(3) 0.001(3) 0.005(3)
C30 0.032(3) 0.019(3) 0.038(4) 0.004(3) 0.000(3) -0.003(3)
C31 0.028(3) 0.021(3) 0.033(3) 0.001(3) 0.003(3) 0.000(3)
C32 0.034(4) 0.023(3) 0.035(4) 0.001(3) -0.002(3) 0.001(3)
C33 0.025(3) 0.025(3) 0.033(3) 0.002(3) 0.003(3) 0.002(3)
C34 0.030(3) 0.020(3) 0.028(3) 0.003(3) 0.001(3) -0.004(3)
C35 0.026(3) 0.021(3) 0.033(3) 0.003(3) -0.001(3) 0.001(3)
C36 0.032(3) 0.021(3) 0.031(3) 0.003(3) -0.002(3) 0.001(3)
C37 0.040(4) 0.031(4) 0.047(4) 0.002(3) -0.002(3) -0.013(3)
C38 0.037(4) 0.025(3) 0.043(4) -0.005(3) 0.004(3) -0.003(3)
C39 0.053(5) 0.021(4) 0.083(6) -0.003(4) 0.010(4) -0.003(3)
C40 0.062(5) 0.032(4) 0.063(5) -0.003(4) 0.011(4) -0.002(4)
C41 0.059(5) 0.031(4) 0.060(5) 0.004(4) -0.004(4) 0.001(3)
C42 0.037(4) 0.034(4) 0.041(4) -0.005(3) 0.005(3) -0.008(3)
C43 0.040(4) 0.021(3) 0.038(4) -0.003(3) 0.011(3) 0.000(3)
C44 0.056(5) 0.045(4) 0.053(5) -0.010(4) 0.024(4) -0.013(4)
C45 0.057(5) 0.039(4) 0.042(4) -0.001(3) 0.011(4) -0.001(3)
C46 0.044(4) 0.044(4) 0.063(5) 0.001(4) 0.020(4) 0.009(3)
C104 0.047(9) 0.037(8) 0.050(9) -0.008(7) 0.000(7) -0.011(7)
C105 0.047(9) 0.026(7) 0.058(10) 0.000(7) 0.008(7) -0.014(6)
C106 0.048(9) 0.032(8) 0.061(10) -0.011(7) 0.019(8) -0.017(7)
C200 0.066(10) 0.048(8) 0.055(8) 0.005(6) 0.006(7) -0.032(7)
C201 0.094(13) 0.083(11) 0.049(8) 0.003(8) 0.004(8) -0.066(11)
C202 0.028(7) 0.049(8) 0.168(19) -0.009(9) 0.008(9) -0.020(6)
C101 0.046(10) 0.051(10) 0.066(12) -0.010(9) -0.005(8) -0.015(8)
C102 0.070(12) 0.052(11) 0.067(12) -0.024(10) 0.012(10) -0.045(10)
C103 0.047(10) 0.049(10) 0.069(11) 0.001(8) 0.008(8) -0.021(8)
C203 0.038(11) 0.027(10) 0.063(15) -0.008(10) -0.004(10) -0.017(9)
C204 0.043(13) 0.035(12) 0.051(13) -0.008(10) -0.010(10) -0.005(10)
C205 0.017(10) 0.046(12) 0.038(11) -0.003(9) 0.004(8) -0.012(9)

loop_
_atom_type_symbol
_atom_type_description
_atom_type_scat_dispersion_real
_atom_type_scat_dispersion_imag
_atom_type_scat_source
C C 0.0033 0.0016 'International Tables Vol C Tables 4.2.6.8 and 6.1.1.4'
H H 0.0000 0.0000 'International Tables Vol C Tables 4.2.6.8 and 6.1.1.4'

loop_
_geom_angle_atom_site_label_1
_geom_angle_atom_site_label_2
_geom_angle_atom_site_label_3
_geom_angle
C2 C1 C13 121.9(6)
C2 C1 H1A 119.1
C13 C1 H1A 119.1
C1 C2 C3 118.1(5)
C1 C2 C20 119.7(5)
C3 C2 C20 122.1(5)
C4 C3 C2 120.5(6)
C4 C3 H3A 119.7
C2 C3 H3A 119.7
C3 C4 C14 122.8(6)
C3 C4 H4A 118.6
C14 C4 H4A 118.6
C6 C5 C15 121.4(6)
C6 C5 H5A 119.3
C15 C5 H5A 119.3
C5 C6 C7 121.5(6)
C5 C6 H6A 119.2
C7 C6 H6A 119.2
C8 C7 C6 117.2(6)
C8 C7 C37 122.3(6)
C6 C7 C37 120.5(6)
C7 C8 C16 122.7(6)
C7 C8 H8A 118.7
C16 C8 H8A 118.7
C10 C9 C17 123.0(6)
C10 C9 H9A 118.5
C17 C9 H9A 118.5
C9 C10 C11 117.8(6)
C9 C10 C38 122.8(5)
C11 C10 C38 119.3(6)
C12 C11 C10 120.7(6)
C12 C11 H11A 119.6
C10 C11 H11A 119.6
C11 C12 C18 121.9(6)
C11 C12 H12A 119.0
C18 C12 H12A 119.0
C1 C13 C14 119.2(5)
C1 C13 C18 121.2(5)
C14 C13 C18 119.5(5)
C4 C14 C13 117.0(6)
C4 C14 C15 123.6(6)
C13 C14 C15 119.3(6)
C16 C15 C5 118.0(5)
C16 C15 C14 120.4(6)
C5 C15 C14 121.5(6)
C15 C16 C8 119.2(6)
C15 C16 C17 120.1(5)
C8 C16 C17 120.7(6)
C18 C17 C9 118.0(6)
C18 C17 C16 119.7(6)
C9 C17 C16 122.2(5)
C12 C18 C17 118.5(6)
C12 C18 C13 121.7(5)
C17 C18 C13 119.8(5)
C20 C19 C31 122.6(6)
C20 C19 H19A 118.7
C31 C19 H19A 118.7
C19 C20 C21 118.7(5)
C19 C20 C2 119.4(5)
C21 C20 C2 121.9(5)
C20 C21 C22 121.0(6)
C20 C21 H21A 119.5
C22 C21 H21A 119.5
C21 C22 C32 121.0(6)
C21 C22 H22A 119.5
C32 C22 H22A 119.5
C24 C23 C33 121.5(6)
C24 C23 H23A 119.3
C33 C23 H23A 119.3
C23 C24 C25 121.8(6)
C23 C24 H24A 119.1
C25 C24 H24A 119.1
C26 C25 C24 117.2(6)
C26 C25 C42 121.7(6)
C24 C25 C42 121.1(6)
C25 C26 C34 123.0(6)
C25 C26 H26A 118.5
C34 C26 H26A 118.5
C28 C27 C35 123.6(6)
C28 C27 H27A 118.2
C35 C27 H27A 118.2
C27 C28 C29 116.5(6)
C27 C28 C43 123.6(5)
C29 C28 C43 119.8(5)
C30 C29 C28 121.4(6)
C30 C29 H29A 119.3
C28 C29 H29A 119.3
C29 C30 C36 122.4(6)
C29 C30 H30A 118.8
C36 C30 H30A 118.8
C32 C31 C19 118.0(6)
C32 C31 C36 120.2(5)
C19 C31 C36 121.8(5)
C22 C32 C31 118.7(6)
C22 C32 C33 121.8(6)
C31 C32 C33 119.4(6)
C23 C33 C34 117.7(5)
C23 C33 C32 121.9(5)
C34 C33 C32 120.4(5)
C33 C34 C26 118.8(5)
C33 C34 C35 119.7(5)
C26 C34 C35 121.5(5)
C27 C35 C36 119.0(6)
C27 C35 C34 121.6(5)
C36 C35 C34 119.3(5)
C30 C36 C35 116.9(6)
C30 C36 C31 122.5(5)
C35 C36 C31 120.5(5)
C205 C37 C201 139.7(10)
C205 C37 C200 48.4(9)
C201 C37 C200 113.4(10)
C205 C37 C204 115.1(12)
C201 C37 C204 52.5(10)
C200 C37 C204 141.5(10)
C205 C37 C7 110.6(9)
C201 C37 C7 109.6(7)
C200 C37 C7 109.3(6)
C204 C37 C7 109.2(9)
C205 C37 C202 60.1(10)
C201 C37 C202 107.6(10)
C200 C37 C202 105.8(10)
C204 C37 C202 58.6(11)
C7 C37 C202 111.1(7)
C205 C37 C203 105.1(12)
C201 C37 C203 56.3(10)
C200 C37 C203 60.1(10)
C204 C37 C203 105.9(12)
C7 C37 C203 110.8(8)
C202 C37 C203 138.1(9)
C41 C38 C40 110.4(6)
C41 C38 C10 108.9(5)
C40 C38 C10 108.7(5)
C41 C38 C39 108.4(6)
C40 C38 C39 108.3(6)
C10 C38 C39 112.1(5)
C106 C42 C102 132.3(9)
C106 C42 C104 110.1(9)
C102 C42 C104 54.5(9)
C106 C42 C25 114.2(7)
C102 C42 C25 113.5(8)
C104 C42 C25 107.4(7)
C106 C42 C103 53.0(9)
C102 C42 C103 110.7(11)
C104 C42 C103 145.0(9)
C25 C42 C103 107.6(7)
C106 C42 C101 53.9(9)
C102 C42 C101 109.7(11)
C104 C42 C101 60.8(9)
C25 C42 C101 108.9(7)
C103 C42 C101 106.2(10)
C106 C42 C105 109.9(9)
C102 C42 C105 53.4(9)
C104 C42 C105 107.3(9)
C25 C42 C105 107.7(7)
C103 C42 C105 62.2(9)
C101 C42 C105 143.4(9)
C44 C43 C46 109.7(6)
C44 C43 C45 107.6(6)
C46 C43 C45 109.0(6)
C44 C43 C28 112.6(5)
C46 C43 C28 109.4(5)
C45 C43 C28 108.4(5)
C42 C104 H10A 109.5
C42 C104 H10B 109.5
C42 C104 H10C 109.5
C42 C105 H10D 109.5
C42 C105 H10E 109.5
C42 C105 H10F 109.5
C42 C106 H10G 109.5
C42 C106 H10H 109.5
C42 C106 H10I 109.5
C37 C200 H20A 109.5
C37 C200 H20B 109.5
H20A C200 H20B 109.5
C37 C200 H20C 109.5
H20A C200 H20C 109.5
H20B C200 H20C 109.5
C37 C201 H20D 109.5
C37 C201 H20E 109.5
H20D C201 H20E 109.5
C37 C201 H20F 109.5
H20D C201 H20F 109.5
H20E C201 H20F 109.5
C37 C202 H20G 109.5
C37 C202 H20H 109.5
H20G C202 H20H 109.5
C37 C202 H20I 109.5
H20G C202 H20I 109.5
H20H C202 H20I 109.5
C42 C101 H10J 109.5
C42 C101 H10K 109.5
H10J C101 H10K 109.5
C42 C101 H10L 109.5
H10J C101 H10L 109.5
H10K C101 H10L 109.5
C42 C102 H10M 109.5
C42 C102 H10N 109.5
H10M C102 H10N 109.5
C42 C102 H10O 109.5
H10M C102 H10O 109.5
H10N C102 H10O 109.5
C42 C103 H10P 109.5
C42 C103 H10Q 109.5
H10P C103 H10Q 109.5
C42 C103 H10R 109.5
H10P C103 H10R 109.5
H10Q C103 H10R 109.5
C37 C203 H20J 109.5
C37 C203 H20K 109.5
H20J C203 H20K 109.5
C37 C203 H20L 109.5
H20J C203 H20L 109.5
H20K C203 H20L 109.5
C37 C204 H20M 109.5
C37 C204 H20N 109.5
C37 C204 H20O 109.5
C37 C205 H20P 109.5
C37 C205 H20Q 109.5
C37 C205 H20R 109.5

loop_
_geom_bond_atom_site_label_1
_geom_bond_atom_site_label_2
_geom_bond_distance
C1 C2 1.392(8)
C1 C13 1.413(8)
C1 H1A 0.9500
C2 C3 1.406(9)
C2 C20 1.493(8)
C3 C4 1.369(9)
C3 H3A 0.9500
C4 C14 1.408(9)
C4 H4A 0.9500
C5 C6 1.365(9)
C5 C15 1.409(9)
C5 H5A 0.9500
C6 C7 1.399(10)
C6 H6A 0.9500
C7 C8 1.378(9)
C7 C37 1.541(9)
C8 C16 1.407(8)
C8 H8A 0.9500
C9 C10 1.366(9)
C9 C17 1.423(9)
C9 H9A 0.9500
C10 C11 1.407(9)
C10 C38 1.541(9)
C11 C12 1.370(9)
C11 H11A 0.9500
C12 C18 1.402(9)
C12 H12A 0.9500
C13 C14 1.428(9)
C13 C18 1.467(8)
C14 C15 1.455(8)
C15 C16 1.395(9)
C16 C17 1.472(9)
C17 C18 1.406(8)
C19 C20 1.377(8)
C19 C31 1.417(8)
C19 H19A 0.9500
C20 C21 1.378(9)
C21 C22 1.387(9)
C21 H21A 0.9500
C22 C32 1.411(9)
C22 H22A 0.9500
C23 C24 1.376(8)
C23 C33 1.410(8)
C23 H23A 0.9500
C24 C25 1.392(9)
C24 H24A 0.9500
C25 C26 1.380(9)
C25 C42 1.541(9)
C26 C34 1.412(8)
C26 H26A 0.9500
C27 C28 1.377(9)
C27 C35 1.399(9)
C27 H27A 0.9500
C28 C29 1.412(8)
C28 C43 1.536(9)
C29 C30 1.357(9)
C29 H29A 0.9500
C30 C36 1.414(8)
C30 H30A 0.9500
C31 C32 1.413(8)
C31 C36 1.449(9)
C32 C33 1.461(8)
C33 C34 1.412(8)
C34 C35 1.465(8)
C35 C36 1.415(8)
C37 C205 1.436(19)
C37 C201 1.475(15)
C37 C200 1.495(14)
C37 C204 1.50(2)
C37 C202 1.595(14)
C37 C203 1.64(2)
C38 C41 1.510(9)
C38 C40 1.533(10)
C38 C39 1.542(9)
C39 H39A 0.9800
C39 H39B 0.9800
C39 H39C 0.9800
C40 H40A 0.9800
C40 H40B 0.9800
C40 H40C 0.9800
C41 H41A 0.9800
C41 H41B 0.9800
C41 H41C 0.9800
C42 C106 1.475(15)
C42 C102 1.479(17)
C42 C104 1.538(15)
C42 C103 1.554(17)
C42 C101 1.567(17)
C42 C105 1.573(15)
C43 C44 1.521(9)
C43 C46 1.523(9)
C43 C45 1.535(9)
C44 H44A 0.9800
C44 H44B 0.9800
C44 H44C 0.9800
C45 H45A 0.9800
C45 H45B 0.9800
C45 H45C 0.9800
C46 H46A 0.9800
C46 H46B 0.9800
C46 H46C 0.9800
C104 H10A 0.9800
C104 H10B 0.9800
C104 H10C 0.9800
C105 H10D 0.9800
C105 H10E 0.9800
C105 H10F 0.9800
C106 H10G 0.9800
C106 H10H 0.9800
C106 H10I 0.9800
C200 H20A 0.9800
C200 H20B 0.9800
C200 H20C 0.9800
C201 H20D 0.9800
C201 H20E 0.9800
C201 H20F 0.9800
C202 H20G 0.9800
C202 H20H 0.9800
C202 H20I 0.9800
C101 H10J 0.9800
C101 H10K 0.9800
C101 H10L 0.9800
C102 H10M 0.9800
C102 H10N 0.9800
C102 H10O 0.9800
C103 H10P 0.9800
C103 H10Q 0.9800
C103 H10R 0.9800
C203 H20J 0.9800
C203 H20K 0.9800
C203 H20L 0.9800
C204 H20M 0.9800
C204 H20N 0.9800
C204 H20O 0.9800
C205 H20P 0.9800
C205 H20Q 0.9800
C205 H20R 0.9800
